data_7205312
loop_
_publ_author_name
'Cheng, Xian'
'Liu, Tao'
'Duan, Xianying'
'Wang, Fangming'
'Meng, Qingjin'
'Lu, Changsheng'

_publ_section_title
;
 A novel 2D coordination polymer with unprecedented [Ag]7 chains and
 two 3D silver--organic frameworks constructed by
 methylenediisophthalic acid (H4MDIP) with strong Ag--Ag interactions
;
_journal_issue 5
_journal_name_full CrystEngComm
_journal_page_first 1314
_journal_paper_doi 10.1039/c0ce00360c
_journal_volume 13
_journal_year 2011
_chemical_formula_moiety 'C17 H8 Ag O8, 3(C14 H14 Ag N4), 0.4(H2 O), 0.3(H2 O), 0.3(H2 O)'
_chemical_formula_sum 'C59 H52 Ag4 N12 O9'
_chemical_formula_weight 1504.61
_chemical_name_systematic
;
?
;
_space_group_IT_number 14
_symmetry_cell_setting monoclinic
_symmetry_space_group_name_Hall '-P 2ybc'
_symmetry_space_group_name_H-M 'P 1 21/c 1'
_atom_sites_solution_hydrogens geom
_atom_sites_solution_primary direct
_atom_sites_solution_secondary difmap
_audit_creation_method SHELXL-97
_cell_angle_alpha 90.00
_cell_angle_beta 107.933(4)
_cell_angle_gamma 90.00
_cell_formula_units_Z 4
_cell_length_a 14.5138(11)
_cell_length_b 17.2793(13)
_cell_length_c 25.1262(16)
_cell_measurement_reflns_used 3207
_cell_measurement_temperature 291(2)
_cell_measurement_theta_max 23.49
_cell_measurement_theta_min 2.21
_cell_volume 5995.2(8)
_computing_cell_refinement SMART
_computing_data_collection 'SMART (Bruker, 2000)'
_computing_data_reduction 'SAINT (Bruker, 2000)'
_computing_molecular_graphics SHELXTL
_computing_publication_material SHELXTL
_computing_structure_refinement SHELXTL
_computing_structure_solution 'SHELXTL (Bruker, 2000)'
_diffrn_ambient_temperature 291(2)
_diffrn_measured_fraction_theta_full 0.996
_diffrn_measured_fraction_theta_max 0.996
_diffrn_measurement_device_type 'Bruker Smart Aepex CCD'
_diffrn_measurement_method 'phi and omega scans'
_diffrn_radiation_monochromator graphite
_diffrn_radiation_source 'sealed tube'
_diffrn_radiation_type MoK\a
_diffrn_radiation_wavelength 0.71073
_diffrn_reflns_av_R_equivalents 0.0459
_diffrn_reflns_av_sigmaI/netI 0.0922
_diffrn_reflns_limit_h_max 17
_diffrn_reflns_limit_h_min -17
_diffrn_reflns_limit_k_max 21
_diffrn_reflns_limit_k_min -21
_diffrn_reflns_limit_l_max 30
_diffrn_reflns_limit_l_min -21
_diffrn_reflns_number 31983
_diffrn_reflns_theta_full 26.00
_diffrn_reflns_theta_max 26.00
_diffrn_reflns_theta_min 1.70
_exptl_absorpt_coefficient_mu 1.353
_exptl_absorpt_correction_T_max 0.76
_exptl_absorpt_correction_T_min 0.71
_exptl_absorpt_correction_type multi-scan
_exptl_absorpt_process_details 'SADABS; Bruker, 2000'
_exptl_crystal_colour colourless
_exptl_crystal_density_diffrn 1.667
_exptl_crystal_density_method 'not measured'
_exptl_crystal_description pin
_exptl_crystal_F_000 3000
_exptl_crystal_size_max 0.28
_exptl_crystal_size_mid 0.22
_exptl_crystal_size_min 0.20
_refine_diff_density_max 0.935
_refine_diff_density_min -0.651
_refine_diff_density_rms 0.099
_refine_ls_extinction_method none
_refine_ls_goodness_of_fit_ref 1.050
_refine_ls_hydrogen_treatment mixed
_refine_ls_matrix_type full
_refine_ls_number_parameters 775
_refine_ls_number_reflns 11740
_refine_ls_number_restraints 0
_refine_ls_restrained_S_all 1.050
_refine_ls_R_factor_all 0.0944
_refine_ls_R_factor_gt 0.0508
_refine_ls_shift/su_max 0.000
_refine_ls_shift/su_mean 0.000
_refine_ls_structure_factor_coef Fsqd
_refine_ls_weighting_details 'calc w=1/[\s^2^(Fo^2^)+(0.0300P)^2^+1.2200P] where P=(Fo^2^+2Fc^2^)/3'
_refine_ls_weighting_scheme calc
_refine_ls_wR_factor_gt 0.0818
_refine_ls_wR_factor_ref 0.0879
_reflns_number_gt 7847
_reflns_number_total 11740
_reflns_threshold_expression >2sigma(I)
_cod_data_source_file C0CE00360C.TXT
_cod_data_source_block 81125cm
_cod_depositor_comments
;
The following automatic conversions were performed:
'_symmetry_cell_setting' value 'Monoclinic' changed to 'monoclinic'
according to '/home/saulius/struct/CIF-dictionaries/cif_core.dic'
dictionary named 'cif_core.dic' version 2.4.1 from 2010-06-29.

Automatic conversion script
Id: cif_fix_enum 1555 2011-01-17 13:19:09Z saulius 
;
_cod_original_cell_volume 5995.2(7)
_cod_original_sg_symbol_H-M P2(1)/c
_cod_database_code 7205312

loop_
_symmetry_equiv_pos_as_xyz
'x, y, z'
'-x, y+1/2, -z+1/2'
'-x, -y, -z'
'x, -y-1/2, z-1/2'

loop_
_atom_site_label
_atom_site_type_symbol
_atom_site_fract_x
_atom_site_fract_y
_atom_site_fract_z
_atom_site_U_iso_or_equiv
_atom_site_adp_type
_atom_site_occupancy
_atom_site_symmetry_multiplicity
_atom_site_calc_flag
_atom_site_refinement_flags
_atom_site_disorder_assembly
_atom_site_disorder_group
Ag1 Ag 0.24430(3) 0.55016(2) 0.773190(16) 0.03403(10) Uani 1 1 d . . .
Ag2 Ag 0.24502(3) 0.71294(2) 1.103190(16) 0.03382(10) Uani 1 1 d . . .
Ag3 Ag 0.17623(3) 0.77951(2) 0.976000(16) 0.03450(10) Uani 1 1 d . . .
Ag4 Ag 0.08451(3) 0.82650(2) 0.843630(17) 0.03598(10) Uani 1 1 d . . .
C1 C 0.4314(4) 0.5849(3) 0.7797(3) 0.0439(14) Uani 1 1 d . . .
C2 C 0.5376(4) 0.5979(3) 0.7916(2) 0.0366(12) Uani 1 1 d . . .
C3 C 0.6032(4) 0.5638(3) 0.8395(2) 0.0359(12) Uani 1 1 d . . .
H3 H 0.5779 0.5348 0.8629 0.043 Uiso 1 1 calc R . .
C4 C 0.7006(4) 0.5708(3) 0.8533(2) 0.0428(13) Uani 1 1 d . . .
C5 C 0.7357(4) 0.6150(3) 0.8153(2) 0.0408(13) Uani 1 1 d . . .
H5 H 0.8023 0.6211 0.8237 0.049 Uiso 1 1 calc R . .
C6 C 0.6794(4) 0.6479(3) 0.7688(2) 0.0364(12) Uani 1 1 d . . .
C7 C 0.5798(4) 0.6410(3) 0.7568(3) 0.0442(14) Uani 1 1 d . . .
H7 H 0.5395 0.6652 0.7251 0.053 Uiso 1 1 calc R . .
C8 C 0.7674(4) 0.5340(3) 0.9050(2) 0.0418(13) Uani 1 1 d . . .
C9 C 0.7220(4) 0.6902(3) 0.7308(2) 0.0441(14) Uani 1 1 d . . .
H9A H 0.6703 0.7144 0.7015 0.053 Uiso 1 1 calc R . .
H9B H 0.7636 0.7310 0.7517 0.053 Uiso 1 1 calc R . .
C10 C 0.7784(4) 0.6409(3) 0.7050(2) 0.0393(13) Uani 1 1 d . . .
C11 C 0.8788(4) 0.6365(3) 0.7317(2) 0.0395(13) Uani 1 1 d . . .
H11 H 0.9068 0.6669 0.7630 0.047 Uiso 1 1 calc R . .
C12 C 0.9384(4) 0.5861(3) 0.7115(2) 0.0426(13) Uani 1 1 d . . .
C13 C 0.8962(4) 0.5389(3) 0.6661(2) 0.0425(13) Uani 1 1 d . . .
H13 H 0.9349 0.5063 0.6526 0.051 Uiso 1 1 calc R . .
C14 C 0.7949(4) 0.5397(3) 0.6400(2) 0.0415(13) Uani 1 1 d . . .
C15 C 0.7350(4) 0.5909(3) 0.6619(2) 0.0391(13) Uani 1 1 d . . .
H15 H 0.6679 0.5897 0.6468 0.047 Uiso 1 1 calc R . .
C16 C 1.0466(4) 0.5814(3) 0.7411(2) 0.0418(13) Uani 1 1 d . . .
C17 C 0.7460(4) 0.4868(3) 0.5917(2) 0.0412(13) Uani 1 1 d . . .
C18 C 0.4479(4) 0.7513(3) 1.0861(2) 0.0424(13) Uani 1 1 d . . .
H18 H 0.4406 0.8042 1.0901 0.051 Uiso 1 1 calc R . .
C19 C 0.5241(4) 0.7218(3) 1.0749(2) 0.0397(13) Uani 1 1 d . . .
H19 H 0.5766 0.7474 1.0691 0.048 Uiso 1 1 calc R . .
C20 C 0.4206(4) 0.6351(3) 1.0827(2) 0.0412(13) Uani 1 1 d . . .
H20 H 0.3905 0.5876 1.0827 0.049 Uiso 1 1 calc R . .
C21 C 0.5630(4) 0.5813(3) 1.0617(2) 0.0427(14) Uani 1 1 d . . .
H21A H 0.5572 0.5836 1.0222 0.051 Uiso 1 1 calc R . .
H21B H 0.5359 0.5323 1.0683 0.051 Uiso 1 1 calc R . .
C22 C 0.6685(4) 0.5823(3) 1.0946(2) 0.0426(13) Uani 1 1 d . . .
C23 C 0.7372(4) 0.5558(3) 1.0726(2) 0.0411(13) Uani 1 1 d . . .
H23 H 0.7185 0.5382 1.0358 0.049 Uiso 1 1 calc R . .
C24 C 0.8327(4) 0.5543(3) 1.1030(2) 0.0413(13) Uani 1 1 d . . .
H24 H 0.8779 0.5352 1.0869 0.050 Uiso 1 1 calc R . .
C25 C 0.8628(5) 0.5805(3) 1.1568(3) 0.0433(14) Uani 1 1 d . . .
C26 C 0.7954(4) 0.6045(3) 1.1794(3) 0.0471(14) Uani 1 1 d . . .
H26 H 0.8150 0.6193 1.2168 0.056 Uiso 1 1 calc R . .
C27 C 0.6988(4) 0.6082(3) 1.1499(2) 0.0426(13) Uani 1 1 d . . .
H27 H 0.6544 0.6276 1.1664 0.051 Uiso 1 1 calc R . .
C28 C 0.9688(5) 0.5759(3) 1.1868(3) 0.0491(15) Uani 1 1 d . . .
H28A H 0.9787 0.5770 1.2268 0.059 Uiso 1 1 calc R . .
H28B H 0.9931 0.5268 1.1781 0.059 Uiso 1 1 calc R . .
C29 C 0.0873(4) 0.7484(4) 1.1617(3) 0.0486(15) Uani 1 1 d . . .
H29 H 0.0999 0.8013 1.1631 0.058 Uiso 1 1 calc R . .
C30 C 0.0264(5) 0.7132(3) 1.1837(2) 0.0471(14) Uani 1 1 d . . .
H30 H -0.0097 0.7373 1.2038 0.057 Uiso 1 1 calc R . .
C31 C 0.0902(4) 0.6288(3) 1.1427(2) 0.0435(14) Uani 1 1 d . . .
H31 H 0.1043 0.5818 1.1290 0.052 Uiso 1 1 calc R . .
C32 C 0.0306(4) 0.8927(3) 1.0118(2) 0.0419(14) Uani 1 1 d . . .
H32 H 0.0606 0.9372 1.0044 0.050 Uiso 1 1 calc R . .
C33 C -0.0410(4) 0.8937(3) 1.0298(2) 0.0420(13) Uani 1 1 d . . .
H33 H -0.0742 0.9369 1.0363 0.050 Uiso 1 1 calc R . .
C34 C 0.0024(4) 0.7707(3) 1.0197(2) 0.0394(13) Uani 1 1 d . . .
H34 H 0.0032 0.7169 1.0186 0.047 Uiso 1 1 calc R . .
C35 C -0.1340(4) 0.7827(3) 1.0597(2) 0.0458(14) Uani 1 1 d . . .
H35A H -0.1381 0.8141 1.0909 0.055 Uiso 1 1 calc R . .
H35B H -0.1147 0.7309 1.0737 0.055 Uiso 1 1 calc R . .
C36 C -0.2328(4) 0.7789(3) 1.0165(2) 0.0448(14) Uani 1 1 d . . .
C37 C -0.2903(5) 0.8427(4) 1.0050(3) 0.0544(16) Uani 1 1 d . . .
H37 H -0.2684 0.8890 1.0235 0.065 Uiso 1 1 calc R . .
C38 C -0.3828(5) 0.8390(3) 0.9653(3) 0.0496(15) Uani 1 1 d . . .
H38 H -0.4231 0.8821 0.9593 0.059 Uiso 1 1 calc R . .
C39 C -0.4136(4) 0.7738(3) 0.9359(2) 0.0403(13) Uani 1 1 d . . .
C40 C -0.3530(4) 0.7090(3) 0.9474(2) 0.0410(13) Uani 1 1 d . . .
H40 H -0.3743 0.6631 0.9282 0.049 Uiso 1 1 calc R . .
C41 C -0.2627(4) 0.7114(3) 0.9864(2) 0.0455(14) Uani 1 1 d . . .
H41 H -0.2223 0.6684 0.9925 0.055 Uiso 1 1 calc R . .
C42 C -0.5113(4) 0.7691(3) 0.8925(2) 0.0416(13) Uani 1 1 d . . .
H42A H -0.5282 0.8200 0.8762 0.050 Uiso 1 1 calc R . .
H42B H -0.5068 0.7346 0.8629 0.050 Uiso 1 1 calc R . .
C43 C 0.3855(4) 0.6655(3) 0.9162(2) 0.0443(14) Uani 1 1 d . . .
H43A H 0.4140 0.6219 0.9062 0.053 Uiso 1 1 calc R . .
C44 C 0.3097(4) 0.6672(3) 0.9372(2) 0.0414(13) Uani 1 1 d . . .
H44A H 0.2770 0.6237 0.9437 0.050 Uiso 1 1 calc R . .
C45 C 0.3515(4) 0.7853(3) 0.9313(2) 0.0451(14) Uani 1 1 d . . .
H45A H 0.3530 0.8391 0.9329 0.054 Uiso 1 1 calc R . .
C46 C 0.2415(4) 0.7575(4) 0.7967(2) 0.0455(14) Uani 1 1 d . . .
H46 H 0.2317 0.7083 0.8089 0.055 Uiso 1 1 calc R . .
C47 C 0.2994(4) 0.7720(3) 0.7677(2) 0.0404(13) Uani 1 1 d . . .
H47 H 0.3357 0.7366 0.7547 0.049 Uiso 1 1 calc R . .
C48 C 0.2308(4) 0.8777(4) 0.7840(2) 0.0443(14) Uani 1 1 d . . .
H48 H 0.2119 0.9291 0.7841 0.053 Uiso 1 1 calc R . .
C49 C 0.3517(4) 0.8956(3) 0.7309(3) 0.0454(14) Uani 1 1 d . . .
H49A H 0.3213 0.9453 0.7189 0.054 Uiso 1 1 calc R . .
H49B H 0.3522 0.8670 0.6978 0.054 Uiso 1 1 calc R . .
C50 C 0.4540(4) 0.9083(3) 0.7673(2) 0.0393(13) Uani 1 1 d . . .
C51 C 0.5288(4) 0.8700(3) 0.7531(2) 0.0403(13) Uani 1 1 d . . .
H51 H 0.5146 0.8388 0.7215 0.048 Uiso 1 1 calc R . .
C52 C 0.6234(4) 0.8792(3) 0.7865(2) 0.0443(14) Uani 1 1 d . . .
H52 H 0.6724 0.8525 0.7776 0.053 Uiso 1 1 calc R . .
C53 C 0.6472(4) 0.9271(3) 0.8328(2) 0.0407(13) Uani 1 1 d . . .
C54 C 0.5700(5) 0.9648(3) 0.8471(3) 0.0476(15) Uani 1 1 d . . .
H54 H 0.5833 0.9961 0.8787 0.057 Uiso 1 1 calc R . .
C55 C 0.4758(4) 0.9543(3) 0.8136(2) 0.0462(14) Uani 1 1 d . . .
H55 H 0.4260 0.9792 0.8228 0.055 Uiso 1 1 calc R . .
C56 C 0.7471(4) 0.9428(3) 0.8673(3) 0.0490(15) Uani 1 1 d . . .
H56A H 0.7677 0.9909 0.8546 0.059 Uiso 1 1 calc R . .
H56B H 0.7473 0.9507 0.9056 0.059 Uiso 1 1 calc R . .
C57 C -0.1007(4) 0.7775(3) 0.8759(2) 0.0445(14) Uani 1 1 d . . .
H57 H -0.0824 0.7259 0.8826 0.053 Uiso 1 1 calc R . .
C58 C -0.1792(4) 0.8089(3) 0.8829(3) 0.0480(15) Uani 1 1 d . . .
H58 H -0.2246 0.7840 0.8961 0.058 Uiso 1 1 calc R . .
C59 C -0.1013(4) 0.8970(3) 0.8523(2) 0.0435(14) Uani 1 1 d . . .
H59 H -0.0852 0.9446 0.8403 0.052 Uiso 1 1 calc R . .
N1 N 0.3833(3) 0.7009(3) 1.09121(18) 0.0388(11) Uani 1 1 d . . .
N2 N 0.5057(4) 0.6427(3) 1.0740(2) 0.0502(13) Uani 1 1 d . . .
N3 N 0.1283(4) 0.6942(3) 1.1367(2) 0.0436(11) Uani 1 1 d . . .
N4 N 0.0251(4) 0.6385(3) 1.1726(2) 0.0491(13) Uani 1 1 d . . .
N5 N 0.0612(3) 0.8166(2) 1.00388(17) 0.0337(10) Uani 1 1 d . . .
N6 N -0.0606(4) 0.8147(3) 1.03820(19) 0.0437(11) Uani 1 1 d . . .
N7 N 0.2883(3) 0.7414(2) 0.94741(17) 0.0337(10) Uani 1 1 d . . .
N8 N 0.4118(3) 0.7424(3) 0.91280(19) 0.0447(11) Uani 1 1 d . . .
N9 N 0.1966(3) 0.8220(3) 0.8074(2) 0.0437(11) Uani 1 1 d . . .
N10 N 0.2957(3) 0.8535(2) 0.75992(18) 0.0376(10) Uani 1 1 d . . .
N11 N -0.0497(3) 0.8338(3) 0.8570(2) 0.0427(11) Uani 1 1 d . . .
N12 N -0.1812(3) 0.8832(3) 0.8674(2) 0.0457(12) Uani 1 1 d . . .
O1 O 0.3997(3) 0.5521(2) 0.81330(16) 0.0439(9) Uani 1 1 d . . .
O2 O 0.3799(3) 0.6139(2) 0.73389(16) 0.0412(9) Uani 1 1 d . . .
O3 O 0.7322(3) 0.5027(2) 0.93706(17) 0.0499(10) Uani 1 1 d . . .
O4 O 0.8580(3) 0.5355(2) 0.91122(16) 0.0429(9) Uani 1 1 d . . .
O5 O 1.0785(3) 0.6156(2) 0.78650(17) 0.0449(9) Uani 1 1 d . . .
O6 O 0.0952(3) 0.5420(2) 0.71720(15) 0.0423(9) Uani 1 1 d . . .
O7 O 0.8055(3) 0.4536(2) 0.57115(17) 0.0476(10) Uani 1 1 d . . .
O8 O 0.6576(3) 0.4821(2) 0.57676(16) 0.0437(9) Uani 1 1 d . . .
O10 O 0.1483(7) 0.6116(5) -0.0006(4) 0.041(2) Uani 0.40 1 d P . .
H10B H 0.1226 0.5669 -0.0065 0.061 Uiso 0.40 1 d PR . .
H10D H 0.1967 0.6105 0.0289 0.061 Uiso 0.40 1 d PR . .
O11 O 0.5198(9) 0.0568(7) 0.9617(5) 0.043(3) Uani 0.30 1 d P . .
H11A H 0.5084 0.0095 0.9664 0.064 Uiso 0.30 1 d PR . .
H11B H 0.5761 0.0611 0.9583 0.064 Uiso 0.30 1 d PR . .
O19 O 0.2912(9) 0.9260(6) 0.0365(5) 0.035(3) Uani 0.30 1 d P . .
H9C H 0.2912 0.8870 0.0159 0.052 Uiso 0.30 1 d PR . .
H9D H 0.3190 0.9638 0.0260 0.052 Uiso 0.30 1 d PR . .

loop_
_atom_site_aniso_label
_atom_site_aniso_U_11
_atom_site_aniso_U_22
_atom_site_aniso_U_33
_atom_site_aniso_U_23
_atom_site_aniso_U_13
_atom_site_aniso_U_12
Ag1 0.0306(2) 0.0343(2) 0.0328(2) -0.00410(17) 0.00330(16) -0.00180(16)
Ag2 0.0335(2) 0.03290(19) 0.0325(2) 0.01240(17) 0.00640(17) 0.00390(17)
Ag3 0.0267(2) 0.0393(2) 0.0356(2) -0.00790(17) 0.00680(16) 0.00740(16)
Ag4 0.0287(2) 0.0403(2) 0.0350(2) 0.01420(18) 0.00400(16) 0.00800(17)
C1 0.039(3) 0.046(3) 0.049(4) -0.004(3) 0.016(3) 0.004(3)
C2 0.040(3) 0.034(3) 0.038(3) -0.008(2) 0.015(3) 0.000(2)
C3 0.044(3) 0.035(3) 0.031(3) -0.009(2) 0.015(2) 0.003(2)
C4 0.045(4) 0.042(3) 0.044(3) 0.005(3) 0.016(3) 0.007(3)
C5 0.050(4) 0.038(3) 0.034(3) -0.007(2) 0.013(3) -0.008(3)
C6 0.049(4) 0.030(3) 0.034(3) -0.009(2) 0.019(3) -0.001(2)
C7 0.048(4) 0.041(3) 0.048(4) 0.005(3) 0.022(3) 0.008(3)
C8 0.042(4) 0.044(3) 0.038(3) 0.000(3) 0.010(3) -0.010(3)
C9 0.050(4) 0.042(3) 0.042(3) 0.002(3) 0.016(3) -0.004(3)
C10 0.047(4) 0.040(3) 0.037(3) 0.005(2) 0.021(3) -0.012(3)
C11 0.046(4) 0.040(3) 0.035(3) 0.006(2) 0.016(3) -0.010(2)
C12 0.047(4) 0.045(3) 0.036(3) 0.005(3) 0.013(3) -0.005(3)
C13 0.044(4) 0.046(3) 0.041(3) 0.002(3) 0.019(3) -0.010(3)
C14 0.046(4) 0.041(3) 0.039(3) 0.003(3) 0.016(3) -0.005(3)
C15 0.043(3) 0.038(3) 0.042(3) 0.004(2) 0.021(3) -0.013(2)
C16 0.049(4) 0.042(3) 0.034(3) 0.005(3) 0.013(3) -0.005(3)
C17 0.043(4) 0.038(3) 0.040(3) 0.006(2) 0.009(3) 0.005(3)
C18 0.037(3) 0.042(3) 0.048(3) 0.011(3) 0.013(3) 0.001(3)
C19 0.040(3) 0.044(3) 0.036(3) 0.019(2) 0.013(2) 0.005(2)
C20 0.040(3) 0.043(3) 0.042(3) 0.000(3) 0.014(3) -0.002(3)
C21 0.042(3) 0.049(3) 0.040(3) -0.015(3) 0.016(3) -0.011(3)
C22 0.039(3) 0.052(3) 0.040(3) -0.006(3) 0.016(3) -0.011(3)
C23 0.043(3) 0.040(3) 0.044(3) -0.003(3) 0.019(3) -0.007(3)
C24 0.043(3) 0.040(3) 0.046(3) -0.003(3) 0.021(3) -0.005(3)
C25 0.053(4) 0.036(3) 0.048(4) 0.004(3) 0.026(3) 0.004(3)
C26 0.041(4) 0.055(3) 0.043(4) -0.011(3) 0.010(3) 0.005(3)
C27 0.041(3) 0.039(3) 0.044(3) -0.012(3) 0.008(3) 0.003(3)
C28 0.054(4) 0.049(3) 0.052(4) 0.004(3) 0.028(3) 0.004(3)
C29 0.044(4) 0.044(3) 0.059(4) -0.005(3) 0.018(3) 0.004(3)
C30 0.053(4) 0.054(4) 0.037(3) -0.010(3) 0.017(3) 0.003(3)
C31 0.032(3) 0.049(3) 0.051(4) -0.019(3) 0.016(3) -0.012(3)
C32 0.045(3) 0.039(3) 0.047(3) 0.014(3) 0.022(3) 0.020(3)
C33 0.038(3) 0.045(3) 0.045(3) -0.011(3) 0.015(3) 0.003(3)
C34 0.035(3) 0.042(3) 0.042(3) -0.006(2) 0.012(2) 0.002(2)
C35 0.040(3) 0.054(3) 0.046(3) -0.003(3) 0.018(3) 0.002(3)
C36 0.047(4) 0.051(3) 0.035(3) 0.002(3) 0.011(3) 0.005(3)
C37 0.053(4) 0.056(4) 0.052(4) -0.011(3) 0.012(3) 0.011(3)
C38 0.049(4) 0.050(4) 0.050(4) -0.004(3) 0.015(3) 0.014(3)
C39 0.050(4) 0.042(3) 0.034(3) 0.011(2) 0.020(3) 0.000(3)
C40 0.041(3) 0.042(3) 0.047(3) -0.002(3) 0.023(3) -0.003(3)
C41 0.052(4) 0.041(3) 0.042(3) 0.009(3) 0.012(3) 0.001(3)
C42 0.046(3) 0.047(3) 0.038(3) 0.013(3) 0.022(3) -0.001(3)
C43 0.046(4) 0.052(3) 0.043(3) 0.002(3) 0.025(3) 0.009(3)
C44 0.045(3) 0.042(3) 0.045(3) 0.003(3) 0.026(3) 0.010(3)
C45 0.043(3) 0.047(3) 0.049(3) 0.003(3) 0.020(3) 0.003(3)
C46 0.042(3) 0.052(3) 0.045(3) 0.006(3) 0.017(3) 0.002(3)
C47 0.037(3) 0.042(3) 0.043(3) 0.001(3) 0.013(3) 0.000(2)
C48 0.047(4) 0.050(3) 0.040(3) -0.002(3) 0.019(3) 0.005(3)
C49 0.041(3) 0.047(3) 0.051(4) 0.007(3) 0.018(3) 0.003(3)
C50 0.042(3) 0.029(3) 0.047(3) 0.007(2) 0.013(3) 0.005(2)
C51 0.041(3) 0.042(3) 0.041(3) 0.006(2) 0.017(3) 0.004(3)
C52 0.042(4) 0.046(3) 0.045(3) -0.002(3) 0.014(3) 0.007(3)
C53 0.048(4) 0.031(3) 0.049(3) 0.002(2) 0.023(3) -0.010(2)
C54 0.052(4) 0.042(3) 0.054(4) -0.011(3) 0.024(3) -0.008(3)
C55 0.052(4) 0.037(3) 0.050(4) 0.002(3) 0.016(3) 0.009(3)
C56 0.051(4) 0.043(3) 0.056(4) -0.009(3) 0.021(3) -0.010(3)
C57 0.052(4) 0.046(3) 0.040(3) 0.004(3) 0.021(3) -0.006(3)
C58 0.040(4) 0.056(4) 0.050(4) 0.002(3) 0.017(3) -0.014(3)
C59 0.031(3) 0.048(3) 0.054(4) 0.013(3) 0.017(3) 0.002(3)
N1 0.032(3) 0.041(2) 0.040(3) 0.005(2) 0.006(2) -0.001(2)
N2 0.046(3) 0.046(3) 0.064(3) -0.010(3) 0.024(3) -0.006(2)
N3 0.041(3) 0.045(3) 0.047(3) -0.002(2) 0.017(2) 0.000(2)
N4 0.054(3) 0.049(3) 0.052(3) 0.004(2) 0.028(3) 0.004(2)
N5 0.021(2) 0.041(2) 0.034(2) -0.0060(19) 0.0009(18) 0.0040(18)
N6 0.048(3) 0.048(3) 0.041(3) 0.000(2) 0.022(2) 0.006(2)
N7 0.027(2) 0.043(2) 0.028(2) -0.0022(19) 0.0046(18) 0.0064(19)
N8 0.041(3) 0.056(3) 0.041(3) 0.005(2) 0.019(2) 0.003(2)
N9 0.031(3) 0.058(3) 0.040(3) 0.007(2) 0.008(2) 0.006(2)
N10 0.035(3) 0.043(2) 0.034(2) 0.008(2) 0.010(2) 0.011(2)
N11 0.029(2) 0.050(3) 0.047(3) 0.018(2) 0.009(2) 0.004(2)
N12 0.035(3) 0.057(3) 0.049(3) 0.005(2) 0.019(2) -0.002(2)
O1 0.032(2) 0.051(2) 0.046(2) -0.0052(19) 0.0076(18) -0.0066(18)
O2 0.042(2) 0.039(2) 0.042(2) -0.0131(18) 0.0120(19) 0.0076(17)
O3 0.046(2) 0.050(2) 0.052(2) 0.015(2) 0.012(2) -0.0108(19)
O4 0.043(2) 0.040(2) 0.044(2) 0.0148(18) 0.0110(18) -0.0058(17)
O5 0.044(2) 0.045(2) 0.047(2) -0.0086(18) 0.0165(19) -0.0171(18)
O6 0.036(2) 0.043(2) 0.041(2) 0.0018(18) 0.0013(17) -0.0027(18)
O7 0.043(2) 0.046(2) 0.052(2) -0.0083(19) 0.0112(19) 0.0008(19)
O8 0.046(3) 0.039(2) 0.049(2) -0.0082(18) 0.018(2) -0.0059(18)
O10 0.056(6) 0.035(5) 0.033(5) 0.010(4) 0.016(5) 0.008(4)
O11 0.044(8) 0.041(7) 0.050(8) 0.006(6) 0.025(6) 0.009(6)
O19 0.045(7) 0.032(6) 0.028(6) 0.002(5) 0.012(5) 0.010(5)

loop_
_atom_type_symbol
_atom_type_description
_atom_type_scat_dispersion_real
_atom_type_scat_dispersion_imag
_atom_type_scat_source
C C 0.0033 0.0016 'International Tables Vol C Tables 4.2.6.8 and 6.1.1.4'
H H 0.0000 0.0000 'International Tables Vol C Tables 4.2.6.8 and 6.1.1.4'
Ag Ag -0.8971 1.1015 'International Tables Vol C Tables 4.2.6.8 and 6.1.1.4'
N N 0.0061 0.0033 'International Tables Vol C Tables 4.2.6.8 and 6.1.1.4'
O O 0.0106 0.0060 'International Tables Vol C Tables 4.2.6.8 and 6.1.1.4'

loop_
_geom_angle_atom_site_label_1
_geom_angle_atom_site_label_2
_geom_angle_atom_site_label_3
_geom_angle
_geom_angle_site_symmetry_1
_geom_angle_site_symmetry_3
_geom_angle_publ_flag
O1 Ag1 O6 168.20(15) . . ?
N1 Ag2 N3 159.62(17) . . ?
N1 Ag2 Ag3 85.02(12) . . ?
N3 Ag2 Ag3 113.60(13) . . ?
N7 Ag3 N5 178.94(16) . . ?
N7 Ag3 Ag2 101.05(11) . . ?
N5 Ag3 Ag2 79.35(11) . . ?
N7 Ag3 Ag4 81.05(11) . . ?
N5 Ag3 Ag4 98.42(11) . . ?
Ag2 Ag3 Ag4 171.867(17) . . ?
N11 Ag4 N9 164.39(18) . . ?
N11 Ag4 Ag3 87.66(12) . . ?
N9 Ag4 Ag3 107.71(13) . . ?
O1 C1 O2 124.8(6) . . ?
O1 C1 C2 121.2(5) . . ?
O2 C1 C2 114.0(5) . . ?
C3 C2 C7 115.9(5) . . ?
C3 C2 C1 119.4(5) . . ?
C7 C2 C1 124.7(5) . . ?
C4 C3 C2 123.9(5) . . ?
C4 C3 H3 118.1 . . ?
C2 C3 H3 118.1 . . ?
C3 C4 C5 115.8(5) . . ?
C3 C4 C8 121.9(5) . . ?
C5 C4 C8 122.3(5) . . ?
C6 C5 C4 124.4(6) . . ?
C6 C5 H5 117.8 . . ?
C4 C5 H5 117.8 . . ?
C5 C6 C7 118.1(5) . . ?
C5 C6 C9 120.8(5) . . ?
C7 C6 C9 121.1(5) . . ?
C6 C7 C2 121.9(5) . . ?
C6 C7 H7 119.1 . . ?
C2 C7 H7 119.1 . . ?
O3 C8 O4 124.1(5) . . ?
O3 C8 C4 118.3(5) . . ?
O4 C8 C4 117.6(5) . . ?
C10 C9 C6 113.6(4) . . ?
C10 C9 H9A 108.9 . . ?
C6 C9 H9A 108.9 . . ?
C10 C9 H9B 108.9 . . ?
C6 C9 H9B 108.9 . . ?
H9A C9 H9B 107.7 . . ?
C15 C10 C11 119.8(5) . . ?
C15 C10 C9 122.1(5) . . ?
C11 C10 C9 117.3(5) . . ?
C10 C11 C12 121.1(5) . . ?
C10 C11 H11 119.5 . . ?
C12 C11 H11 119.5 . . ?
C13 C12 C11 119.4(6) . . ?
C13 C12 C16 120.1(5) . . ?
C11 C12 C16 120.5(5) . . ?
C12 C13 C14 120.7(5) . . ?
C12 C13 H13 119.7 . . ?
C14 C13 H13 119.7 . . ?
C13 C14 C15 119.0(5) . . ?
C13 C14 C17 122.1(5) . . ?
C15 C14 C17 118.8(5) . . ?
C10 C15 C14 119.7(5) . . ?
C10 C15 H15 120.2 . . ?
C14 C15 H15 120.2 . . ?
O5 C16 O6 126.2(6) . 1_655 ?
O5 C16 C12 117.5(5) . . ?
O6 C16 C12 116.3(5) 1_655 . ?
O8 C17 O7 128.7(5) . . ?
O8 C17 C14 118.4(5) . . ?
O7 C17 C14 112.9(5) . . ?
N1 C18 C19 115.7(5) . . ?
N1 C18 H18 122.2 . . ?
C19 C18 H18 122.2 . . ?
C18 C19 N2 102.3(5) . . ?
C18 C19 H19 128.9 . . ?
N2 C19 H19 128.9 . . ?
N1 C20 N2 113.3(5) . . ?
N1 C20 H20 123.4 . . ?
N2 C20 H20 123.4 . . ?
N2 C21 C22 115.6(5) . . ?
N2 C21 H21A 108.4 . . ?
C22 C21 H21A 108.4 . . ?
N2 C21 H21B 108.4 . . ?
C22 C21 H21B 108.4 . . ?
H21A C21 H21B 107.4 . . ?
C23 C22 C27 117.8(6) . . ?
C23 C22 C21 121.6(5) . . ?
C27 C22 C21 120.5(5) . . ?
C22 C23 C24 121.7(6) . . ?
C22 C23 H23 119.1 . . ?
C24 C23 H23 119.1 . . ?
C23 C24 C25 120.7(5) . . ?
C23 C24 H24 119.7 . . ?
C25 C24 H24 119.7 . . ?
C26 C25 C24 118.1(6) . . ?
C26 C25 C28 125.2(6) . . ?
C24 C25 C28 116.7(5) . . ?
C25 C26 C27 123.0(6) . . ?
C25 C26 H26 118.5 . . ?
C27 C26 H26 118.5 . . ?
C26 C27 C22 118.7(5) . . ?
C26 C27 H27 120.7 . . ?
C22 C27 H27 120.7 . . ?
N4 C28 C25 113.8(5) 1_655 . ?
N4 C28 H28A 108.8 1_655 . ?
C25 C28 H28A 108.8 . . ?
N4 C28 H28B 108.8 1_655 . ?
C25 C28 H28B 108.8 . . ?
H28A C28 H28B 107.7 . . ?
C30 C29 N3 108.6(5) . . ?
C30 C29 H29 125.7 . . ?
N3 C29 H29 125.7 . . ?
N4 C30 C29 109.2(5) . . ?
N4 C30 H30 125.4 . . ?
C29 C30 H30 125.4 . . ?
N3 C31 N4 110.3(5) . . ?
N3 C31 H31 124.9 . . ?
N4 C31 H31 124.9 . . ?
C33 C32 N5 113.1(5) . . ?
C33 C32 H32 123.5 . . ?
N5 C32 H32 123.5 . . ?
C32 C33 N6 105.4(5) . . ?
C32 C33 H33 127.3 . . ?
N6 C33 H33 127.3 . . ?
N5 C34 N6 109.3(5) . . ?
N5 C34 H34 125.4 . . ?
N6 C34 H34 125.4 . . ?
N6 C35 C36 113.2(5) . . ?
N6 C35 H35A 108.9 . . ?
C36 C35 H35A 108.9 . . ?
N6 C35 H35B 108.9 . . ?
C36 C35 H35B 108.9 . . ?
H35A C35 H35B 107.7 . . ?
C37 C36 C41 119.9(6) . . ?
C37 C36 C35 120.2(6) . . ?
C41 C36 C35 119.8(5) . . ?
C36 C37 C38 120.2(6) . . ?
C36 C37 H37 119.9 . . ?
C38 C37 H37 119.9 . . ?
C39 C38 C37 120.7(6) . . ?
C39 C38 H38 119.6 . . ?
C37 C38 H38 119.6 . . ?
C38 C39 C40 118.4(6) . . ?
C38 C39 C42 121.6(5) . . ?
C40 C39 C42 120.0(5) . . ?
C41 C40 C39 121.6(6) . . ?
C41 C40 H40 119.2 . . ?
C39 C40 H40 119.2 . . ?
C40 C41 C36 119.0(6) . . ?
C40 C41 H41 120.5 . . ?
C36 C41 H41 120.5 . . ?
N8 C42 C39 115.0(4) 1_455 . ?
N8 C42 H42A 108.5 1_455 . ?
C39 C42 H42A 108.5 . . ?
N8 C42 H42B 108.5 1_455 . ?
C39 C42 H42B 108.5 . . ?
H42A C42 H42B 107.5 . . ?
C44 C43 N8 105.9(5) . . ?
C44 C43 H43A 127.1 . . ?
N8 C43 H43A 127.1 . . ?
C43 C44 N7 110.6(5) . . ?
C43 C44 H44A 124.7 . . ?
N7 C44 H44A 124.7 . . ?
N8 C45 N7 111.9(5) . . ?
N8 C45 H45A 124.1 . . ?
N7 C45 H45A 124.1 . . ?
C47 C46 N9 112.7(5) . . ?
C47 C46 H46 123.6 . . ?
N9 C46 H46 123.6 . . ?
C46 C47 N10 105.4(5) . . ?
C46 C47 H47 127.3 . . ?
N10 C47 H47 127.3 . . ?
N9 C48 N10 113.2(5) . . ?
N9 C48 H48 123.4 . . ?
N10 C48 H48 123.4 . . ?
N10 C49 C50 111.8(5) . . ?
N10 C49 H49A 109.3 . . ?
C50 C49 H49A 109.3 . . ?
N10 C49 H49B 109.3 . . ?
C50 C49 H49B 109.3 . . ?
H49A C49 H49B 107.9 . . ?
C55 C50 C51 119.7(6) . . ?
C55 C50 C49 122.1(5) . . ?
C51 C50 C49 118.2(5) . . ?
C52 C51 C50 119.5(5) . . ?
C52 C51 H51 120.3 . . ?
C50 C51 H51 120.3 . . ?
C51 C52 C53 121.7(5) . . ?
C51 C52 H52 119.2 . . ?
C53 C52 H52 119.2 . . ?
C52 C53 C54 118.1(6) . . ?
C52 C53 C56 123.6(5) . . ?
C54 C53 C56 118.3(5) . . ?
C55 C54 C53 119.4(6) . . ?
C55 C54 H54 120.3 . . ?
C53 C54 H54 120.3 . . ?
C50 C55 C54 121.6(6) . . ?
C50 C55 H55 119.2 . . ?
C54 C55 H55 119.2 . . ?
N12 C56 C53 116.3(5) 1_655 . ?
N12 C56 H56A 108.2 1_655 . ?
C53 C56 H56A 108.2 . . ?
N12 C56 H56B 108.2 1_655 . ?
C53 C56 H56B 108.2 . . ?
H56A C56 H56B 107.4 . . ?
C58 C57 N11 109.2(5) . . ?
C58 C57 H57 125.4 . . ?
N11 C57 H57 125.4 . . ?
C57 C58 N12 107.3(5) . . ?
C57 C58 H58 126.4 . . ?
N12 C58 H58 126.4 . . ?
N11 C59 N12 110.2(5) . . ?
N11 C59 H59 124.9 . . ?
N12 C59 H59 124.9 . . ?
C20 N1 C18 102.5(5) . . ?
C20 N1 Ag2 124.4(4) . . ?
C18 N1 Ag2 132.9(4) . . ?
C20 N2 C19 106.2(5) . . ?
C20 N2 C21 126.3(5) . . ?
C19 N2 C21 127.4(5) . . ?
C31 N3 C29 106.6(5) . . ?
C31 N3 Ag2 126.9(4) . . ?
C29 N3 Ag2 126.1(4) . . ?
C30 N4 C31 105.4(5) . . ?
C30 N4 C28 130.1(5) . 1_455 ?
C31 N4 C28 124.6(5) . 1_455 ?
C34 N5 C32 104.9(4) . . ?
C34 N5 Ag3 125.0(3) . . ?
C32 N5 Ag3 130.1(4) . . ?
C34 N6 C33 107.2(4) . . ?
C34 N6 C35 123.9(5) . . ?
C33 N6 C35 128.8(5) . . ?
C45 N7 C44 105.0(4) . . ?
C45 N7 Ag3 127.2(4) . . ?
C44 N7 Ag3 127.7(4) . . ?
C45 N8 C43 106.7(5) . . ?
C45 N8 C42 127.5(5) . 1_655 ?
C43 N8 C42 125.8(5) . 1_655 ?
C48 N9 C46 104.1(5) . . ?
C48 N9 Ag4 128.5(4) . . ?
C46 N9 Ag4 126.9(4) . . ?
C48 N10 C47 104.5(5) . . ?
C48 N10 C49 131.1(5) . . ?
C47 N10 C49 124.4(4) . . ?
C59 N11 C57 105.3(5) . . ?
C59 N11 Ag4 125.1(4) . . ?
C57 N11 Ag4 129.5(4) . . ?
C58 N12 C59 107.9(5) . . ?
C58 N12 C56 128.8(5) . 1_455 ?
C59 N12 C56 123.2(5) . 1_455 ?
C1 O1 Ag1 104.2(4) . . ?
C16 O6 Ag1 104.3(4) 1_455 . ?
H10B O10 H10D 109.4 . . ?
H11A O11 H11B 109.4 . . ?
H9C O19 H9D 109.3 . . ?

loop_
_geom_bond_atom_site_label_1
_geom_bond_atom_site_label_2
_geom_bond_distance
_geom_bond_site_symmetry_2
_geom_bond_publ_flag
Ag1 O1 2.169(4) . ?
Ag1 O6 2.193(4) . ?
Ag2 N1 2.129(4) . ?
Ag2 N3 2.136(5) . ?
Ag2 Ag3 3.2509(6) . ?
Ag3 N7 2.077(4) . ?
Ag3 N5 2.100(4) . ?
Ag3 Ag4 3.2813(6) . ?
Ag4 N11 2.080(5) . ?
Ag4 N9 2.096(5) . ?
C1 O1 1.219(7) . ?
C1 O2 1.267(7) . ?
C1 C2 1.494(8) . ?
C2 C3 1.413(7) . ?
C2 C7 1.423(7) . ?
C3 C4 1.353(8) . ?
C3 H3 0.9300 . ?
C4 C5 1.433(8) . ?
C4 C8 1.502(8) . ?
C5 C6 1.330(8) . ?
C5 H5 0.9300 . ?
C6 C7 1.388(8) . ?
C6 C9 1.480(7) . ?
C7 H7 0.9300 . ?
C8 O3 1.207(6) . ?
C8 O4 1.276(7) . ?
C9 C10 1.464(8) . ?
C9 H9A 0.9700 . ?
C9 H9B 0.9700 . ?
C10 C15 1.377(7) . ?
C10 C11 1.406(8) . ?
C11 C12 1.426(8) . ?
C11 H11 0.9300 . ?
C12 C13 1.383(8) . ?
C12 C16 1.519(8) . ?
C13 C14 1.414(8) . ?
C13 H13 0.9300 . ?
C14 C15 1.461(8) . ?
C14 C17 1.511(8) . ?
C15 H15 0.9300 . ?
C16 O5 1.241(6) . ?
C16 O6 1.258(7) 1_655 ?
C17 O8 1.224(7) . ?
C17 O7 1.271(6) . ?
C18 N1 1.314(7) . ?
C18 C19 1.324(8) . ?
C18 H18 0.9300 . ?
C19 N2 1.391(7) . ?
C19 H19 0.9300 . ?
C20 N1 1.305(7) . ?
C20 N2 1.325(7) . ?
C20 H20 0.9300 . ?
C21 N2 1.439(7) . ?
C21 C22 1.500(8) . ?
C21 H21A 0.9700 . ?
C21 H21B 0.9700 . ?
C22 C23 1.360(7) . ?
C22 C27 1.396(8) . ?
C23 C24 1.361(8) . ?
C23 H23 0.9300 . ?
C24 C25 1.364(8) . ?
C24 H24 0.9300 . ?
C25 C26 1.339(8) . ?
C25 C28 1.492(9) . ?
C26 C27 1.371(8) . ?
C26 H26 0.9300 . ?
C27 H27 0.9300 . ?
C28 N4 1.464(7) 1_655 ?
C28 H28A 0.9700 . ?
C28 H28B 0.9700 . ?
C29 C30 1.326(8) . ?
C29 N3 1.362(7) . ?
C29 H29 0.9300 . ?
C30 N4 1.319(7) . ?
C30 H30 0.9300 . ?
C31 N3 1.287(7) . ?
C31 N4 1.386(7) . ?
C31 H31 0.9300 . ?
C32 C33 1.255(7) . ?
C32 N5 1.421(6) . ?
C32 H32 0.9300 . ?
C33 N6 1.423(7) . ?
C33 H33 0.9300 . ?
C34 N5 1.313(7) . ?
C34 N6 1.375(7) . ?
C34 H34 0.9300 . ?
C35 N6 1.445(7) . ?
C35 C36 1.510(8) . ?
C35 H35A 0.9700 . ?
C35 H35B 0.9700 . ?
C36 C37 1.359(8) . ?
C36 C41 1.385(8) . ?
C37 C38 1.406(9) . ?
C37 H37 0.9300 . ?
C38 C39 1.346(8) . ?
C38 H38 0.9300 . ?
C39 C40 1.398(7) . ?
C39 C42 1.501(8) . ?
C40 C41 1.374(8) . ?
C40 H40 0.9300 . ?
C41 H41 0.9300 . ?
C42 N8 1.439(7) 1_455 ?
C42 H42A 0.9700 . ?
C42 H42B 0.9700 . ?
C43 C44 1.359(7) . ?
C43 N8 1.392(7) . ?
C43 H43A 0.9300 . ?
C44 N7 1.362(6) . ?
C44 H44A 0.9300 . ?
C45 N8 1.335(7) . ?
C45 N7 1.345(7) . ?
C45 H45A 0.9300 . ?
C46 C47 1.295(7) . ?
C46 N9 1.359(7) . ?
C46 H46 0.9300 . ?
C47 N10 1.421(7) . ?
C47 H47 0.9300 . ?
C48 N9 1.303(7) . ?
C48 N10 1.334(7) . ?
C48 H48 0.9300 . ?
C49 N10 1.444(7) . ?
C49 C50 1.501(8) . ?
C49 H49A 0.9700 . ?
C49 H49B 0.9700 . ?
C50 C55 1.363(8) . ?
C50 C51 1.408(7) . ?
C51 C52 1.380(8) . ?
C51 H51 0.9300 . ?
C52 C53 1.382(8) . ?
C52 H52 0.9300 . ?
C53 C54 1.434(8) . ?
C53 C56 1.467(8) . ?
C54 C55 1.379(8) . ?
C54 H54 0.9300 . ?
C55 H55 0.9300 . ?
C56 N12 1.464(7) 1_655 ?
C56 H56A 0.9700 . ?
C56 H56B 0.9700 . ?
C57 C58 1.322(8) . ?
C57 N11 1.391(7) . ?
C57 H57 0.9300 . ?
C58 N12 1.339(7) . ?
C58 H58 0.9300 . ?
C59 N11 1.309(7) . ?
C59 N12 1.348(7) . ?
C59 H59 0.9300 . ?
N4 C28 1.464(7) 1_455 ?
N8 C42 1.439(7) 1_655 ?
N12 C56 1.464(7) 1_455 ?
O6 C16 1.258(7) 1_455 ?
O10 H10B 0.8507 . ?
O10 H10D 0.8501 . ?
O11 H11A 0.8493 . ?
O11 H11B 0.8506 . ?
O19 H9C 0.8497 . ?
O19 H9D 0.8512 . ?

loop_
_geom_hbond_atom_site_label_D
_geom_hbond_atom_site_label_H
_geom_hbond_atom_site_label_A
_geom_hbond_distance_DH
_geom_hbond_distance_HA
_geom_hbond_distance_DA
_geom_hbond_angle_DHA
_geom_hbond_site_symmetry_A
O10 H10D O3 0.85 2.25 2.785(10) 120.6 3_666
O11 H11A O8 0.85 2.37 2.774(14) 110.1 2_646
O11 H11B O19 0.85 1.90 2.746(18) 170.6 3_666
O19 H9D O11 0.85 2.29 2.746(17) 113.6 3_666
O11 H11A O11 0.85 2.28 2.93(2) 133.1 3_657

loop_
_geom_torsion_atom_site_label_1
_geom_torsion_atom_site_label_2
_geom_torsion_atom_site_label_3
_geom_torsion_atom_site_label_4
_geom_torsion
_geom_torsion_site_symmetry_1
_geom_torsion_site_symmetry_2
_geom_torsion_site_symmetry_3
_geom_torsion_site_symmetry_4
_geom_torsion_publ_flag
N1 Ag2 Ag3 N7 16.86(17) . . . . ?
N3 Ag2 Ag3 N7 -154.55(18) . . . . ?
N1 Ag2 Ag3 N5 -164.15(17) . . . . ?
N3 Ag2 Ag3 N5 24.44(18) . . . . ?
N1 Ag2 Ag3 Ag4 121.08(17) . . . . ?
N3 Ag2 Ag3 Ag4 -50.33(18) . . . . ?
N7 Ag3 Ag4 N11 162.39(18) . . . . ?
N5 Ag3 Ag4 N11 -16.68(17) . . . . ?
Ag2 Ag3 Ag4 N11 56.78(18) . . . . ?
N7 Ag3 Ag4 N9 -14.81(19) . . . . ?
N5 Ag3 Ag4 N9 166.12(19) . . . . ?
Ag2 Ag3 Ag4 N9 -120.42(18) . . . . ?
O1 C1 C2 C3 7.5(8) . . . . ?
O2 C1 C2 C3 -175.6(4) . . . . ?
O1 C1 C2 C7 -174.7(5) . . . . ?
O2 C1 C2 C7 2.2(8) . . . . ?
C7 C2 C3 C4 0.6(7) . . . . ?
C1 C2 C3 C4 178.6(5) . . . . ?
C2 C3 C4 C5 -1.0(8) . . . . ?
C2 C3 C4 C8 179.4(5) . . . . ?
C3 C4 C5 C6 -0.3(8) . . . . ?
C8 C4 C5 C6 179.3(5) . . . . ?
C4 C5 C6 C7 1.9(8) . . . . ?
C4 C5 C6 C9 -177.7(5) . . . . ?
C5 C6 C7 C2 -2.2(8) . . . . ?
C9 C6 C7 C2 177.4(5) . . . . ?
C3 C2 C7 C6 1.1(7) . . . . ?
C1 C2 C7 C6 -176.9(5) . . . . ?
C3 C4 C8 O3 -6.0(8) . . . . ?
C5 C4 C8 O3 174.5(5) . . . . ?
C3 C4 C8 O4 171.6(5) . . . . ?
C5 C4 C8 O4 -7.9(8) . . . . ?
C5 C6 C9 C10 64.4(7) . . . . ?
C7 C6 C9 C10 -115.2(6) . . . . ?
C6 C9 C10 C15 75.4(7) . . . . ?
C6 C9 C10 C11 -94.2(6) . . . . ?
C15 C10 C11 C12 6.1(7) . . . . ?
C9 C10 C11 C12 176.0(5) . . . . ?
C10 C11 C12 C13 -2.2(8) . . . . ?
C10 C11 C12 C16 -179.4(5) . . . . ?
C11 C12 C13 C14 -0.6(8) . . . . ?
C16 C12 C13 C14 176.6(5) . . . . ?
C12 C13 C14 C15 -0.4(8) . . . . ?
C12 C13 C14 C17 -177.7(5) . . . . ?
C11 C10 C15 C14 -7.0(7) . . . . ?
C9 C10 C15 C14 -176.3(5) . . . . ?
C13 C14 C15 C10 4.2(7) . . . . ?
C17 C14 C15 C10 -178.4(5) . . . . ?
C13 C12 C16 O5 -168.9(5) . . . . ?
C11 C12 C16 O5 8.2(7) . . . . ?
C13 C12 C16 O6 10.2(7) . . . 1_655 ?
C11 C12 C16 O6 -172.6(5) . . . 1_655 ?
C13 C14 C17 O8 169.0(5) . . . . ?
C15 C14 C17 O8 -8.3(7) . . . . ?
C13 C14 C17 O7 -12.3(7) . . . . ?
C15 C14 C17 O7 170.4(5) . . . . ?
N1 C18 C19 N2 -1.3(7) . . . . ?
N2 C21 C22 C23 -148.3(5) . . . . ?
N2 C21 C22 C27 34.0(8) . . . . ?
C27 C22 C23 C24 -0.1(8) . . . . ?
C21 C22 C23 C24 -177.8(5) . . . . ?
C22 C23 C24 C25 -0.8(9) . . . . ?
C23 C24 C25 C26 2.8(8) . . . . ?
C23 C24 C25 C28 179.5(5) . . . . ?
C24 C25 C26 C27 -4.0(9) . . . . ?
C28 C25 C26 C27 179.5(6) . . . . ?
C25 C26 C27 C22 3.2(9) . . . . ?
C23 C22 C27 C26 -1.1(8) . . . . ?
C21 C22 C27 C26 176.7(5) . . . . ?
C26 C25 C28 N4 -103.7(7) . . . 1_655 ?
C24 C25 C28 N4 79.8(6) . . . 1_655 ?
N3 C29 C30 N4 -1.4(7) . . . . ?
N5 C32 C33 N6 3.1(7) . . . . ?
N6 C35 C36 C37 -81.8(7) . . . . ?
N6 C35 C36 C41 94.7(6) . . . . ?
C41 C36 C37 C38 4.3(9) . . . . ?
C35 C36 C37 C38 -179.2(6) . . . . ?
C36 C37 C38 C39 -3.8(10) . . . . ?
C37 C38 C39 C40 2.5(9) . . . . ?
C37 C38 C39 C42 -178.8(5) . . . . ?
C38 C39 C40 C41 -2.0(8) . . . . ?
C42 C39 C40 C41 179.3(5) . . . . ?
C39 C40 C41 C36 2.5(8) . . . . ?
C37 C36 C41 C40 -3.7(9) . . . . ?
C35 C36 C41 C40 179.8(5) . . . . ?
C38 C39 C42 N8 -91.2(6) . . . 1_455 ?
C40 C39 C42 N8 87.5(6) . . . 1_455 ?
N8 C43 C44 N7 -0.5(7) . . . . ?
N9 C46 C47 N10 2.2(7) . . . . ?
N10 C49 C50 C55 -66.4(7) . . . . ?
N10 C49 C50 C51 112.5(5) . . . . ?
C55 C50 C51 C52 0.4(8) . . . . ?
C49 C50 C51 C52 -178.6(5) . . . . ?
C50 C51 C52 C53 -2.0(8) . . . . ?
C51 C52 C53 C54 2.9(8) . . . . ?
C51 C52 C53 C56 -175.7(5) . . . . ?
C52 C53 C54 C55 -2.1(8) . . . . ?
C56 C53 C54 C55 176.5(5) . . . . ?
C51 C50 C55 C54 0.3(8) . . . . ?
C49 C50 C55 C54 179.2(5) . . . . ?
C53 C54 C55 C50 0.6(9) . . . . ?
C52 C53 C56 N12 -25.8(8) . . . 1_655 ?
C54 C53 C56 N12 155.6(5) . . . 1_655 ?
N11 C57 C58 N12 1.8(7) . . . . ?
N2 C20 N1 C18 1.5(7) . . . . ?
N2 C20 N1 Ag2 177.2(4) . . . . ?
C19 C18 N1 C20 0.0(7) . . . . ?
C19 C18 N1 Ag2 -175.2(4) . . . . ?
N3 Ag2 N1 C20 51.8(7) . . . . ?
Ag3 Ag2 N1 C20 -105.1(4) . . . . ?
N3 Ag2 N1 C18 -133.9(6) . . . . ?
Ag3 Ag2 N1 C18 69.2(5) . . . . ?
N1 C20 N2 C19 -2.4(7) . . . . ?
N1 C20 N2 C21 -177.9(5) . . . . ?
C18 C19 N2 C20 2.1(6) . . . . ?
C18 C19 N2 C21 177.5(6) . . . . ?
C22 C21 N2 C20 -133.4(6) . . . . ?
C22 C21 N2 C19 52.0(8) . . . . ?
N4 C31 N3 C29 -1.2(7) . . . . ?
N4 C31 N3 Ag2 172.1(4) . . . . ?
C30 C29 N3 C31 1.6(7) . . . . ?
C30 C29 N3 Ag2 -171.7(4) . . . . ?
N1 Ag2 N3 C31 -51.1(8) . . . . ?
Ag3 Ag2 N3 C31 103.6(5) . . . . ?
N1 Ag2 N3 C29 120.8(6) . . . . ?
Ag3 Ag2 N3 C29 -84.5(5) . . . . ?
C29 C30 N4 C31 0.7(7) . . . . ?
C29 C30 N4 C28 -178.8(6) . . . 1_455 ?
N3 C31 N4 C30 0.3(7) . . . . ?
N3 C31 N4 C28 179.9(6) . . . 1_455 ?
N6 C34 N5 C32 -1.6(6) . . . . ?
N6 C34 N5 Ag3 176.7(3) . . . . ?
C33 C32 N5 C34 -1.1(7) . . . . ?
C33 C32 N5 Ag3 -179.2(4) . . . . ?
N7 Ag3 N5 C34 49(10) . . . . ?
Ag2 Ag3 N5 C34 -62.3(4) . . . . ?
Ag4 Ag3 N5 C34 109.7(4) . . . . ?
N7 Ag3 N5 C32 -133(9) . . . . ?
Ag2 Ag3 N5 C32 115.5(4) . . . . ?
Ag4 Ag3 N5 C32 -72.5(4) . . . . ?
N5 C34 N6 C33 3.4(6) . . . . ?
N5 C34 N6 C35 -178.8(5) . . . . ?
C32 C33 N6 C34 -3.9(6) . . . . ?
C32 C33 N6 C35 178.4(6) . . . . ?
C36 C35 N6 C34 -97.2(6) . . . . ?
C36 C35 N6 C33 80.1(7) . . . . ?
N8 C45 N7 C44 -1.2(6) . . . . ?
N8 C45 N7 Ag3 -177.2(4) . . . . ?
C43 C44 N7 C45 1.1(6) . . . . ?
C43 C44 N7 Ag3 176.9(4) . . . . ?
N5 Ag3 N7 C45 132(9) . . . . ?
Ag2 Ag3 N7 C45 -116.4(4) . . . . ?
Ag4 Ag3 N7 C45 71.5(4) . . . . ?
N5 Ag3 N7 C44 -43(10) . . . . ?
Ag2 Ag3 N7 C44 68.5(4) . . . . ?
Ag4 Ag3 N7 C44 -103.5(4) . . . . ?
N7 C45 N8 C43 0.9(7) . . . . ?
N7 C45 N8 C42 -179.7(5) . . . 1_655 ?
C44 C43 N8 C45 -0.3(7) . . . . ?
C44 C43 N8 C42 -179.6(5) . . . 1_655 ?
N10 C48 N9 C46 -1.1(7) . . . . ?
N10 C48 N9 Ag4 -173.5(4) . . . . ?
C47 C46 N9 C48 -0.8(7) . . . . ?
C47 C46 N9 Ag4 171.8(4) . . . . ?
N11 Ag4 N9 C48 71.7(9) . . . . ?
Ag3 Ag4 N9 C48 -118.8(5) . . . . ?
N11 Ag4 N9 C46 -99.1(8) . . . . ?
Ag3 Ag4 N9 C46 70.5(5) . . . . ?
N9 C48 N10 C47 2.4(7) . . . . ?
N9 C48 N10 C49 -178.6(5) . . . . ?
C46 C47 N10 C48 -2.7(6) . . . . ?
C46 C47 N10 C49 178.2(5) . . . . ?
C50 C49 N10 C48 101.4(7) . . . . ?
C50 C49 N10 C47 -79.7(7) . . . . ?
N12 C59 N11 C57 0.2(7) . . . . ?
N12 C59 N11 Ag4 -175.9(4) . . . . ?
C58 C57 N11 C59 -1.3(7) . . . . ?
C58 C57 N11 Ag4 174.6(4) . . . . ?
N9 Ag4 N11 C59 -73.6(9) . . . . ?
Ag3 Ag4 N11 C59 116.4(5) . . . . ?
N9 Ag4 N11 C57 111.3(7) . . . . ?
Ag3 Ag4 N11 C57 -58.7(5) . . . . ?
C57 C58 N12 C59 -1.6(7) . . . . ?
C57 C58 N12 C56 -179.9(6) . . . 1_455 ?
N11 C59 N12 C58 0.9(7) . . . . ?
N11 C59 N12 C56 179.2(5) . . . 1_455 ?
O2 C1 O1 Ag1 3.7(7) . . . . ?
C2 C1 O1 Ag1 -179.8(4) . . . . ?
O6 Ag1 O1 C1 42.3(9) . . . . ?
O1 Ag1 O6 C16 -158.3(6) . . . 1_455 ?
